data_2312223
loop_
_publ_author_name
'Shahed, H.'
'Sharma, N.'
'Angst, M.'
'Voigt, J.'
'Per&#xdf;on, J'
'Prakash, P.'
'T&#xf6;rnroos, K W'
'Chernyshov, D.'
'Gildenast, H.'
'Ohl, M.'
'Saffarini, G.'
'Grzechnik, A.'
'Friese, K.'

_publ_section_title
;
 Structural insight into the cooperativity of spin crossover compounds.
;
_journal_issue 'Pt 5'
_journal_name_full 'Acta crystallographica Section B, Structural science, crystal engineering and materials'
_journal_page_first 354
_journal_page_last 367
_journal_paper_doi 10.1107/S2052520623005814
_journal_volume 79
_journal_year 2023
_chemical_formula_sum 'C10.86 H8 Fe0.29 N1.71 S0.57'
_chemical_formula_weight 196.75
_space_group_crystal_system orthorhombic
_space_group_IT_number 56
_space_group_name_Hall '-P 2ab 2ac'
_space_group_name_H-M_alt 'P c c n'
_atom_sites_solution_hydrogens geom
_audit_creation_method SHELXL-2019/2
_cell_angle_alpha 90
_cell_angle_beta 90
_cell_angle_gamma 90
_cell_formula_units_Z 14
_cell_length_a 12.3465(2)
_cell_length_b 14.7297(2)
_cell_length_c 18.2561(2)
_cell_measurement_reflns_used 5721
_cell_measurement_temperature 120(2)
_cell_measurement_theta_max 29.61
_cell_measurement_theta_min 1.9721
_cell_volume 3320.06(8)
_computing_structure_refinement 'SHELXL-2019/2 (Sheldrick, 2019)'
_diffrn_ambient_temperature 293(2)
_diffrn_measured_fraction_theta_full 0.984
_diffrn_measured_fraction_theta_max 0.814
_diffrn_measurement_device_type '4-circle diffractometer'
_diffrn_radiation_type Synchrotron
_diffrn_radiation_wavelength 0.65524
_diffrn_reflns_av_R_equivalents 0.0737
_diffrn_reflns_av_unetI/netI 0.0557
_diffrn_reflns_Laue_measured_fraction_full 0.984
_diffrn_reflns_Laue_measured_fraction_max 0.814
_diffrn_reflns_limit_h_max 19
_diffrn_reflns_limit_h_min -19
_diffrn_reflns_limit_k_max 18
_diffrn_reflns_limit_k_min -18
_diffrn_reflns_limit_l_max 29
_diffrn_reflns_limit_l_min -30
_diffrn_reflns_number 34237
_diffrn_reflns_point_group_measured_fraction_full 0.984
_diffrn_reflns_point_group_measured_fraction_max 0.814
_diffrn_reflns_theta_full 23.150
_diffrn_reflns_theta_max 32.965
_diffrn_reflns_theta_min 1.984
_exptl_absorpt_coefficient_mu 0.453
_exptl_crystal_density_diffrn 1.378
_exptl_crystal_description irregular
_exptl_crystal_F_000 1424
_refine_diff_density_max 0.564
_refine_diff_density_min -0.330
_refine_diff_density_rms 0.074
_refine_ls_extinction_method none
_refine_ls_goodness_of_fit_ref 1.149
_refine_ls_hydrogen_treatment constr
_refine_ls_matrix_type full
_refine_ls_number_parameters 213
_refine_ls_number_reflns 6491
_refine_ls_number_restraints 0
_refine_ls_restrained_S_all 1.149
_refine_ls_R_factor_all 0.1056
_refine_ls_R_factor_gt 0.0728
_refine_ls_shift/su_max 0.000
_refine_ls_shift/su_mean 0.000
_refine_ls_structure_factor_coef Fsqd
_refine_ls_weighting_details 'w=1/[\s^2^(Fo^2^)+(0.0449P)^2^+2.0344P] where P=(Fo^2^+2Fc^2^)/3'
_refine_ls_weighting_scheme calc
_refine_ls_wR_factor_gt 0.1305
_refine_ls_wR_factor_ref 0.1420
_reflns_Friedel_coverage 0.000
_reflns_number_gt 4788
_reflns_number_total 6491
_reflns_threshold_expression 'I > 2\s(I)'
_cod_data_source_file Bia_Portho_120K.cif
_cod_data_source_block Bia_dw4400_120K
_cod_depositor_comments 'Adding full bibliography for 2312165--2312274.cif.'
_cod_database_code 2312223
_shelx_shelxl_version_number 2019/2
_shelx_space_group_comment
;
The symmetry employed for this shelxl refinement is uniquely defined
by the following loop, which should always be used as a source of
symmetry information in preference to the above space-group names.
They are only intended as comments.
;

loop_
_space_group_symop_operation_xyz
'x, y, z'
'-x+1/2, -y+1/2, z'
'-x, y+1/2, -z+1/2'
'x+1/2, -y, -z+1/2'
'-x, -y, -z'
'x-1/2, y-1/2, -z'
'x, -y-1/2, z-1/2'
'-x-1/2, y, z-1/2'

loop_
_atom_site_label
_atom_site_type_symbol
_atom_site_fract_x
_atom_site_fract_y
_atom_site_fract_z
_atom_site_U_iso_or_equiv
_atom_site_adp_type
_atom_site_occupancy
_atom_site_site_symmetry_order
_atom_site_calc_flag
_atom_site_refinement_flags_posn
_atom_site_refinement_flags_adp
_atom_site_refinement_flags_occupancy
_atom_site_disorder_assembly
_atom_site_disorder_group
Fe01 Fe 0.750000 0.750000 0.58994(2) 0.02270(10) Uani 1 2 d S T P . .
S002 S 0.84738(5) 0.55993(4) 0.39217(3) 0.03329(14) Uani 1 1 d . . . . .
N003 N 0.72538(13) 0.83903(13) 0.66840(9) 0.0237(3) Uani 1 1 d . . . . .
N004 N 0.79056(15) 0.66513(13) 0.51355(10) 0.0291(4) Uani 1 1 d . . . . .
N005 N 0.89572(14) 0.80297(13) 0.59524(9) 0.0259(4) Uani 1 1 d . . . . .
C006 C 0.62695(16) 0.84947(14) 0.70937(11) 0.0241(4) Uani 1 1 d . . . . .
C007 C 0.53233(17) 0.87506(15) 0.67355(11) 0.0259(4) Uani 1 1 d . . . . .
H007 H 0.533066 0.886920 0.623519 0.031 Uiso 1 1 calc R U . . .
C008 C 0.90854(17) 0.86527(16) 0.64904(12) 0.0280(4) Uani 1 1 d . . . . .
C009 C 0.81007(18) 0.88245(15) 0.68966(12) 0.0276(4) Uani 1 1 d . . . . .
H009 H 0.808122 0.922625 0.728932 0.033 Uiso 1 1 calc R U . . .
C00A C 0.62554(17) 0.83154(16) 0.78414(11) 0.0280(4) Uani 1 1 d . . . . .
H00A H 0.688718 0.814092 0.808038 0.034 Uiso 1 1 calc R U . . .
C00B C 0.43380(17) 0.86586(15) 0.78839(12) 0.0271(4) Uani 1 1 d . . . . .
C00C C 0.43713(17) 0.88270(15) 0.71299(11) 0.0266(4) Uani 1 1 d . . . . .
H00C H 0.373876 0.899424 0.688842 0.032 Uiso 1 1 calc R U . . .
C00D C 0.81278(16) 0.62209(15) 0.46270(11) 0.0255(4) Uani 1 1 d . . . . .
C00E C 0.52975(18) 0.83979(16) 0.82279(12) 0.0303(5) Uani 1 1 d . . . . .
H00E H 0.529286 0.827707 0.872791 0.036 Uiso 1 1 calc R U . . .
C00F C 0.33261(18) 0.88011(16) 0.83088(12) 0.0289(4) Uani 1 1 d . . . . .
C00G C 0.98207(18) 0.78303(17) 0.55315(12) 0.0317(5) Uani 1 1 d . . . . .
H00G H 0.974244 0.741015 0.515490 0.038 Uiso 1 1 calc R U . . .
C00H C 0.3376(2) 0.91415(17) 0.90186(12) 0.0341(5) Uani 1 1 d . . . . .
H00H H 0.404584 0.926725 0.922777 0.041 Uiso 1 1 calc R U . . .
C00I C 1.00676(19) 0.90830(18) 0.66236(14) 0.0364(5) Uani 1 1 d . . . . .
H00I H 1.013170 0.950589 0.699939 0.044 Uiso 1 1 calc R U . . .
C00J C 0.23103(18) 0.86218(17) 0.80092(14) 0.0337(5) Uani 1 1 d . . . . .
H00J H 0.225951 0.839625 0.753459 0.040 Uiso 1 1 calc R U . . .
C00K C 0.1371(2) 0.87761(19) 0.84117(15) 0.0401(6) Uani 1 1 d . . . . .
H00K H 0.069784 0.865127 0.820601 0.048 Uiso 1 1 calc R U . . .
C00L C 1.0946(2) 0.88718(19) 0.61886(15) 0.0407(6) Uani 1 1 d . . . . .
H00L H 1.161032 0.915511 0.626177 0.049 Uiso 1 1 calc R U . . .
C00M C 0.2437(2) 0.92963(19) 0.94196(13) 0.0404(6) Uani 1 1 d . . . . .
H00M H 0.248347 0.952320 0.989397 0.048 Uiso 1 1 calc R U . . .
C00N C 0.1436(2) 0.91151(19) 0.91178(15) 0.0428(6) Uani 1 1 d . . . . .
H00N H 0.080839 0.922003 0.938673 0.051 Uiso 1 1 calc R U . . .
C00O C 1.08197(19) 0.82308(19) 0.56419(14) 0.0383(6) Uani 1 1 d . . . . .
H00O H 1.140546 0.806965 0.534921 0.046 Uiso 1 1 calc R U . . .

loop_
_atom_site_aniso_label
_atom_site_aniso_U_11
_atom_site_aniso_U_22
_atom_site_aniso_U_33
_atom_site_aniso_U_23
_atom_site_aniso_U_13
_atom_site_aniso_U_12
Fe01 0.02412(17) 0.0242(2) 0.01977(17) 0.000 0.000 -0.00075(16)
S002 0.0343(3) 0.0402(3) 0.0253(2) -0.0066(2) 0.0068(2) 0.0000(2)
N003 0.0262(8) 0.0237(9) 0.0211(7) 0.0007(6) -0.0010(6) 0.0010(6)
N004 0.0319(9) 0.0298(10) 0.0258(8) -0.0002(7) 0.0018(7) -0.0007(8)
N005 0.0274(8) 0.0271(10) 0.0233(8) 0.0053(7) 0.0003(6) -0.0008(7)
C006 0.0269(9) 0.0209(10) 0.0244(9) -0.0006(8) 0.0000(7) 0.0012(7)
C007 0.0308(10) 0.0259(11) 0.0210(8) 0.0000(7) -0.0025(7) 0.0025(8)
C008 0.0275(9) 0.0287(12) 0.0279(10) 0.0041(8) -0.0031(7) -0.0021(8)
C009 0.0321(10) 0.0254(11) 0.0254(9) -0.0015(8) -0.0033(8) -0.0020(8)
C00A 0.0292(9) 0.0306(12) 0.0243(9) 0.0010(8) -0.0024(7) 0.0060(8)
C00B 0.0307(10) 0.0226(11) 0.0279(10) 0.0013(8) 0.0010(8) 0.0058(8)
C00C 0.0274(9) 0.0261(11) 0.0262(9) 0.0004(8) -0.0032(7) 0.0039(8)
C00D 0.0242(9) 0.0286(11) 0.0236(9) 0.0031(8) 0.0010(7) -0.0021(8)
C00E 0.0338(10) 0.0342(13) 0.0230(9) 0.0021(8) 0.0010(8) 0.0081(9)
C00F 0.0316(10) 0.0258(11) 0.0293(10) 0.0040(8) 0.0037(8) 0.0082(8)
C00G 0.0307(10) 0.0350(12) 0.0292(10) 0.0065(9) 0.0051(8) -0.0009(9)
C00H 0.0397(12) 0.0344(13) 0.0282(10) 0.0028(9) 0.0025(9) 0.0122(10)
C00I 0.0328(11) 0.0357(13) 0.0405(12) 0.0027(11) -0.0068(9) -0.0088(10)
C00J 0.0326(11) 0.0326(13) 0.0359(11) 0.0012(10) 0.0026(8) 0.0074(9)
C00K 0.0303(11) 0.0416(15) 0.0485(14) 0.0078(12) 0.0042(10) 0.0082(10)
C00L 0.0285(11) 0.0489(16) 0.0447(14) 0.0118(12) -0.0050(10) -0.0107(10)
C00M 0.0470(14) 0.0435(14) 0.0307(11) 0.0034(10) 0.0089(10) 0.0194(12)
C00N 0.0407(13) 0.0451(16) 0.0426(13) 0.0097(12) 0.0134(11) 0.0178(11)
C00O 0.0278(10) 0.0478(15) 0.0394(12) 0.0144(11) 0.0049(9) -0.0013(10)

loop_
_atom_type_symbol
_atom_type_description
_atom_type_scat_dispersion_real
_atom_type_scat_dispersion_imag
_atom_type_scat_source
Fe Fe 0.3265 0.6960 'International Tables Vol C Tables 4.2.6.8 and 6.1.1.4'
C C 0.0024 0.0013 'International Tables Vol C Tables 4.2.6.8 and 6.1.1.4'
H H 0.0000 0.0000 'International Tables Vol C Tables 4.2.6.8 and 6.1.1.4'
N N 0.0049 0.0027 'International Tables Vol C Tables 4.2.6.8 and 6.1.1.4'
S S 0.1051 0.1002 'International Tables Vol C Tables 4.2.6.8 and 6.1.1.4'

loop_
_geom_angle_atom_site_label_1
_geom_angle_atom_site_label_2
_geom_angle_atom_site_label_3
_geom_angle
_geom_angle_site_symmetry_1
_geom_angle_site_symmetry_3
_geom_angle_publ_flag
N004 Fe01 N004 88.00(11) 2_665 . ?
N004 Fe01 N005 93.15(8) 2_665 2_665 ?
N004 Fe01 N005 90.91(8) . 2_665 ?
N004 Fe01 N005 90.91(8) 2_665 . ?
N004 Fe01 N005 93.15(8) . . ?
N005 Fe01 N005 174.35(10) 2_665 . ?
N004 Fe01 N003 93.10(7) 2_665 . ?
N004 Fe01 N003 173.90(7) . . ?
N005 Fe01 N003 95.02(7) 2_665 . ?
N005 Fe01 N003 80.83(7) . . ?
N004 Fe01 N003 173.90(7) 2_665 2_665 ?
N004 Fe01 N003 93.10(7) . 2_665 ?
N005 Fe01 N003 80.83(7) 2_665 2_665 ?
N005 Fe01 N003 95.02(7) . 2_665 ?
N003 Fe01 N003 86.45(10) . 2_665 ?
C009 N003 C006 118.56(18) . . ?
C009 N003 Fe01 115.22(15) . . ?
C006 N003 Fe01 125.60(14) . . ?
C00D N004 Fe01 172.58(18) . . ?
C00G N005 C008 118.00(19) . . ?
C00G N005 Fe01 127.64(16) . . ?
C008 N005 Fe01 114.35(14) . . ?
C00A C006 C007 120.16(19) . . ?
C00A C006 N003 120.12(18) . . ?
C007 C006 N003 119.69(18) . . ?
C00C C007 C006 119.42(19) . . ?
N005 C008 C00I 122.6(2) . . ?
N005 C008 C009 113.10(19) . . ?
C00I C008 C009 124.3(2) . . ?
N003 C009 C008 116.2(2) . . ?
C00E C00A C006 119.7(2) . . ?
C00E C00B C00C 117.8(2) . . ?
C00E C00B C00F 121.21(19) . . ?
C00C C00B C00F 120.88(19) . . ?
C007 C00C C00B 121.51(19) . . ?
N004 C00D S002 178.2(2) . . ?
C00A C00E C00B 121.4(2) . . ?
C00H C00F C00J 118.3(2) . . ?
C00H C00F C00B 120.0(2) . . ?
C00J C00F C00B 121.7(2) . . ?
N005 C00G C00O 122.0(2) . . ?
C00M C00H C00F 120.9(2) . . ?
C00L C00I C008 118.8(2) . . ?
C00K C00J C00F 120.8(2) . . ?
C00N C00K C00J 120.1(3) . . ?
C00I C00L C00O 118.7(2) . . ?
C00N C00M C00H 120.3(2) . . ?
C00M C00N C00K 119.6(2) . . ?
C00G C00O C00L 119.8(2) . . ?

loop_
_geom_bond_atom_site_label_1
_geom_bond_atom_site_label_2
_geom_bond_distance
_geom_bond_site_symmetry_2
_geom_bond_publ_flag
Fe01 N004 1.9386(19) 2_665 ?
Fe01 N004 1.9387(19) . ?
Fe01 N005 1.9634(18) 2_665 ?
Fe01 N005 1.9634(18) . ?
Fe01 N003 1.9657(18) . ?
Fe01 N003 1.9657(18) 2_665 ?
S002 C00D 1.637(2) . ?
N003 C009 1.286(3) . ?
N003 C006 1.435(3) . ?
N004 C00D 1.157(3) . ?
N005 C00G 1.347(3) . ?
N005 C008 1.353(3) . ?
C006 C00A 1.391(3) . ?
C006 C007 1.391(3) . ?
C007 C00C 1.383(3) . ?
C008 C00I 1.390(3) . ?
C008 C009 1.446(3) . ?
C00A C00E 1.382(3) . ?
C00B C00E 1.395(3) . ?
C00B C00C 1.399(3) . ?
C00B C00F 1.485(3) . ?
C00F C00H 1.391(3) . ?
C00F C00J 1.394(3) . ?
C00G C00O 1.382(3) . ?
C00H C00M 1.390(3) . ?
C00I C00L 1.380(4) . ?
C00J C00K 1.392(3) . ?
C00K C00N 1.385(4) . ?
C00L C00O 1.383(4) . ?
C00M C00N 1.379(4) . ?
